data_4126036
loop_
_publ_author_name
'Wang, Yuzhong'
'Hickox, Hunter P.'
'Xie, Yaoming'
'Wei, Pingrong'
'Blair, Soshawn A.'
'Johnson, Michael K.'
'Schaefer, 3rd, Henry F'
'Robinson, Gregory H.'

_publ_section_title
;
 A Stable Anionic Dithiolene Radical.
;
_journal_issue 20
_journal_name_full 'Journal of the American Chemical Society'
_journal_page_first 6859
_journal_page_last 6862
_journal_paper_doi 10.1021/jacs.7b03794
_journal_volume 139
_journal_year 2017
_chemical_formula_sum 'C76 H112 Cl Ge Li N4 O6 S6'
_chemical_formula_weight 1485.03
_space_group_crystal_system monoclinic
_space_group_IT_number 14
_space_group_name_Hall '-P 2yn'
_space_group_name_H-M_alt 'P 1 21/n 1'
_symmetry_space_group_name_Hall '-P 2yn'
_symmetry_space_group_name_H-M 'P 1 21/n 1'
_atom_sites_solution_hydrogens geom
_audit_creation_method SHELXL-2014/7
_cell_angle_alpha 90
_cell_angle_beta 92.3660(10)
_cell_angle_gamma 90
_cell_formula_units_Z 4
_cell_length_a 14.9377(6)
_cell_length_b 14.9604(6)
_cell_length_c 37.2578(15)
_cell_measurement_reflns_used 9700
_cell_measurement_temperature 297(2)
_cell_measurement_theta_max 26.20
_cell_measurement_theta_min 2.49
_cell_volume 8319.1(6)
_computing_cell_refinement 'Bruker SAINT'
_computing_data_collection 'Bruker APEX3'
_computing_data_reduction 'Bruker SAINT'
_computing_molecular_graphics 'Bruker SHELXTL'
_computing_publication_material 'Bruker SHELXTL'
_computing_structure_refinement 'SHELXL-2014/7 (Sheldrick, 2014)'
_computing_structure_solution 'SHELXS-97 (Sheldrick 2008)'
_diffrn_ambient_temperature 297(2)
_diffrn_measured_fraction_theta_full 0.999
_diffrn_measured_fraction_theta_max 0.999
_diffrn_measurement_device_type 'Bruker D8 Quest PHOTON 100 CMOS'
_diffrn_measurement_method 'Phi\Omega scans'
_diffrn_radiation_type MoK\a
_diffrn_radiation_wavelength 0.71073
_diffrn_reflns_av_R_equivalents 0.0825
_diffrn_reflns_av_unetI/netI 0.0360
_diffrn_reflns_Laue_measured_fraction_full 0.999
_diffrn_reflns_Laue_measured_fraction_max 0.999
_diffrn_reflns_limit_h_max 18
_diffrn_reflns_limit_h_min -18
_diffrn_reflns_limit_k_max 18
_diffrn_reflns_limit_k_min -18
_diffrn_reflns_limit_l_max 45
_diffrn_reflns_limit_l_min -45
_diffrn_reflns_number 254457
_diffrn_reflns_point_group_measured_fraction_full 0.999
_diffrn_reflns_point_group_measured_fraction_max 0.999
_diffrn_reflns_theta_full 25.242
_diffrn_reflns_theta_max 26.022
_diffrn_reflns_theta_min 1.927
_diffrn_source Imus
_exptl_absorpt_coefficient_mu 0.600
_exptl_absorpt_correction_T_max 0.7454
_exptl_absorpt_correction_T_min 0.5739
_exptl_absorpt_correction_type multi-scan
_exptl_absorpt_process_details 'BRUKER SADABS'
_exptl_crystal_colour 'dark purple'
_exptl_crystal_density_diffrn 1.186
_exptl_crystal_description plate
_exptl_crystal_F_000 3168
_exptl_crystal_size_max 0.300
_exptl_crystal_size_mid 0.240
_exptl_crystal_size_min 0.100
_refine_diff_density_max 0.396
_refine_diff_density_min -0.281
_refine_diff_density_rms 0.052
_refine_ls_extinction_method none
_refine_ls_goodness_of_fit_ref 1.010
_refine_ls_hydrogen_treatment constr
_refine_ls_matrix_type full
_refine_ls_number_parameters 930
_refine_ls_number_reflns 16389
_refine_ls_number_restraints 335
_refine_ls_restrained_S_all 1.068
_refine_ls_R_factor_all 0.0833
_refine_ls_R_factor_gt 0.0534
_refine_ls_shift/su_max 0.004
_refine_ls_shift/su_mean 0.000
_refine_ls_structure_factor_coef Fsqd
_refine_ls_weighting_details 'w=1/[\s^2^(Fo^2^)+(0.0908P)^2^+3.9067P] where P=(Fo^2^+2Fc^2^)/3'
_refine_ls_weighting_scheme calc
_refine_ls_wR_factor_gt 0.1415
_refine_ls_wR_factor_ref 0.1607
_reflns_Friedel_coverage 0.000
_reflns_number_gt 11789
_reflns_number_total 16389
_reflns_threshold_expression 'I > 2\s(I)'
_cod_data_source_file ja7b03794_si_002.cif
_cod_data_source_block compound5
_cod_depositor_comments 'Adding full bibliography for 4126034--4126036.cif.'
_cod_original_cell_volume 8319.0(6)
_cod_database_code 4126036
_shelx_shelxl_version_number 2014/7
_shelx_space_group_comment
;
The symmetry employed for this shelxl refinement is uniquely defined
by the following loop, which should always be used as a source of
symmetry information in preference to the above space-group names.
They are only intended as comments.
;
_shelx_estimated_absorpt_t_min 0.841
_shelx_estimated_absorpt_t_max 0.942

loop_
_space_group_symop_operation_xyz
'x, y, z'
'-x+1/2, y+1/2, -z+1/2'
'-x, -y, -z'
'x-1/2, -y-1/2, z-1/2'

loop_
_atom_site_label
_atom_site_type_symbol
_atom_site_fract_x
_atom_site_fract_y
_atom_site_fract_z
_atom_site_U_iso_or_equiv
_atom_site_adp_type
_atom_site_occupancy
_atom_site_site_symmetry_order
_atom_site_calc_flag
_atom_site_refinement_flags_posn
_atom_site_refinement_flags_adp
_atom_site_refinement_flags_occupancy
_atom_site_disorder_assembly
_atom_site_disorder_group
Ge1 Ge 0.57503(2) 0.18069(2) 0.62689(2) 0.04274(10) Uani 1 1 d . . . . .
Cl1 Cl 0.48610(7) 0.29675(6) 0.62164(2) 0.0707(2) Uani 1 1 d . . . . .
S1 S 0.82223(8) 0.53806(6) 0.63707(3) 0.0768(3) Uani 1 1 d . . . . .
S2 S 0.69121(6) 0.21601(6) 0.58842(2) 0.0597(2) Uani 1 1 d . . . . .
S3 S 0.67148(6) 0.21961(6) 0.67595(2) 0.0565(2) Uani 1 1 d . . . . .
S4 S 0.17806(6) -0.00088(8) 0.60343(2) 0.0769(3) Uani 1 1 d . . . . .
S5 S 0.52712(5) 0.08599(6) 0.58035(2) 0.0560(2) Uani 1 1 d . . . . .
S6 S 0.50266(6) 0.08954(6) 0.66821(2) 0.0581(2) Uani 1 1 d . . . . .
N1 N 0.76584(16) 0.38225(16) 0.60615(6) 0.0483(6) Uani 1 1 d . . . . .
N2 N 0.75274(17) 0.38512(16) 0.66391(6) 0.0494(6) Uani 1 1 d . . . . .
N3 N 0.34865(15) 0.03479(17) 0.58471(6) 0.0475(6) Uani 1 1 d . . . . .
N4 N 0.33156(16) 0.03719(17) 0.64239(6) 0.0484(6) Uani 1 1 d . . . . .
C1 C 0.7793(2) 0.4350(2) 0.63571(8) 0.0502(7) Uani 1 1 d . . . . .
C2 C 0.7347(2) 0.29871(19) 0.61627(8) 0.0469(7) Uani 1 1 d . . . . .
C3 C 0.7268(2) 0.30025(19) 0.65222(8) 0.0480(7) Uani 1 1 d . . . . .
C4 C 0.7577(2) 0.4165(2) 0.70069(8) 0.0549(8) Uani 1 1 d . . . . .
C5 C 0.8368(3) 0.4023(3) 0.72070(9) 0.0704(10) Uani 1 1 d . . . . .
C6 C 0.8423(3) 0.4393(3) 0.75489(11) 0.0902(13) Uani 1 1 d . . . . .
H6 H 0.8940 0.4305 0.7692 0.108 Uiso 1 1 calc R U . . .
C7 C 0.7749(4) 0.4877(3) 0.76779(11) 0.0970(14) Uani 1 1 d . . . . .
H7 H 0.7817 0.5143 0.7903 0.116 Uiso 1 1 calc R U . . .
C8 C 0.6959(3) 0.4981(3) 0.74792(11) 0.0859(12) Uani 1 1 d . . . . .
H8 H 0.6487 0.5294 0.7576 0.103 Uiso 1 1 calc R U . . .
C9 C 0.6856(2) 0.4626(2) 0.71355(9) 0.0645(9) Uani 1 1 d . . . . .
C10 C 0.5988(3) 0.4758(3) 0.69175(11) 0.0793(11) Uani 1 1 d . . . . .
H10 H 0.6041 0.4433 0.6691 0.095 Uiso 1 1 calc R U . . .
C11 C 0.5196(3) 0.4374(4) 0.71027(15) 0.1167(17) Uani 1 1 d . . . . .
H11A H 0.4660 0.4471 0.6956 0.175 Uiso 1 1 calc R U . . .
H11B H 0.5283 0.3745 0.7139 0.175 Uiso 1 1 calc R U . . .
H11C H 0.5139 0.4663 0.7331 0.175 Uiso 1 1 calc R U . . .
C12 C 0.5848(4) 0.5743(4) 0.6825(2) 0.158(3) Uani 1 1 d . . . . .
H12A H 0.5295 0.5812 0.6687 0.237 Uiso 1 1 calc R U . . .
H12B H 0.5824 0.6085 0.7042 0.237 Uiso 1 1 calc R U . . .
H12C H 0.6335 0.5950 0.6687 0.237 Uiso 1 1 calc R U . . .
C13 C 0.9154(3) 0.3508(3) 0.70654(12) 0.0949(14) Uani 1 1 d . . . . .
H13 H 0.8990 0.3321 0.6819 0.114 Uiso 1 1 calc R U . . .
C14 C 0.9327(4) 0.2656(4) 0.72902(17) 0.134(2) Uani 1 1 d . . . . .
H14A H 0.8786 0.2310 0.7295 0.201 Uiso 1 1 calc R U . . .
H14B H 0.9788 0.2308 0.7185 0.201 Uiso 1 1 calc R U . . .
H14C H 0.9514 0.2819 0.7531 0.201 Uiso 1 1 calc R U . . .
C15 C 0.9990(4) 0.4071(4) 0.70515(18) 0.134(2) Uani 1 1 d . . . . .
H15A H 1.0468 0.3718 0.6961 0.201 Uiso 1 1 calc R U . . .
H15B H 0.9877 0.4574 0.6896 0.201 Uiso 1 1 calc R U . . .
H15C H 1.0158 0.4279 0.7289 0.201 Uiso 1 1 calc R U . . .
C16 C 0.7873(2) 0.4086(2) 0.57014(8) 0.0563(8) Uani 1 1 d . . . . .
C17 C 0.8723(3) 0.3919(3) 0.55899(10) 0.0782(11) Uani 1 1 d . . . . .
C18 C 0.8916(4) 0.4202(4) 0.52470(13) 0.1069(16) Uani 1 1 d . . . . .
H18 H 0.9484 0.4100 0.5163 0.128 Uiso 1 1 calc R U . . .
C19 C 0.8305(5) 0.4618(4) 0.50344(13) 0.119(2) Uani 1 1 d . . . . .
H19 H 0.8457 0.4805 0.4807 0.143 Uiso 1 1 calc R U . . .
C20 C 0.7464(4) 0.4771(4) 0.51471(11) 0.1037(16) Uani 1 1 d . . . . .
H20 H 0.7046 0.5057 0.4995 0.124 Uiso 1 1 calc R U . . .
C21 C 0.7223(3) 0.4503(3) 0.54897(9) 0.0721(10) Uani 1 1 d . . . . .
C22 C 0.6288(3) 0.4659(3) 0.56117(12) 0.0892(13) Uani 1 1 d . . . . .
H22 H 0.6253 0.4398 0.5852 0.107 Uiso 1 1 calc R U . . .
C23 C 0.5579(4) 0.4194(4) 0.53672(16) 0.1247(19) Uani 1 1 d . . . . .
H23A H 0.4994 0.4310 0.5454 0.187 Uiso 1 1 calc R U . . .
H23B H 0.5612 0.4421 0.5127 0.187 Uiso 1 1 calc R U . . .
H23C H 0.5687 0.3562 0.5367 0.187 Uiso 1 1 calc R U . . .
C24 C 0.6081(4) 0.5653(4) 0.5642(2) 0.141(2) Uani 1 1 d . . . . .
H24A H 0.5482 0.5729 0.5721 0.211 Uiso 1 1 calc R U . . .
H24B H 0.6496 0.5923 0.5814 0.211 Uiso 1 1 calc R U . . .
H24C H 0.6136 0.5932 0.5412 0.211 Uiso 1 1 calc R U . . .
C25 C 0.9428(3) 0.3445(4) 0.58222(14) 0.1030(15) Uani 1 1 d . . . . .
H25 H 0.9167 0.3334 0.6055 0.124 Uiso 1 1 calc R U . . .
C26 C 0.9656(4) 0.2523(4) 0.5661(2) 0.154(3) Uani 1 1 d . . . . .
H26A H 1.0105 0.2234 0.5813 0.232 Uiso 1 1 calc R U . . .
H26B H 0.9126 0.2160 0.5646 0.232 Uiso 1 1 calc R U . . .
H26C H 0.9880 0.2603 0.5426 0.232 Uiso 1 1 calc R U . . .
C27 C 1.0264(4) 0.3992(5) 0.5894(2) 0.155(3) Uani 1 1 d . . . . .
H27A H 1.0683 0.3656 0.6042 0.232 Uiso 1 1 calc R U . . .
H27B H 1.0528 0.4134 0.5670 0.232 Uiso 1 1 calc R U . . .
H27C H 1.0113 0.4535 0.6015 0.232 Uiso 1 1 calc R U . . .
C28 C 0.28620(19) 0.0241(2) 0.61009(8) 0.0497(7) Uani 1 1 d . . . . .
C29 C 0.43264(19) 0.0514(2) 0.60124(7) 0.0461(6) Uani 1 1 d . . . . .
C30 C 0.42224(19) 0.0529(2) 0.63691(8) 0.0477(7) Uani 1 1 d . . . . .
C31 C 0.2912(2) 0.0337(3) 0.67683(8) 0.0636(9) Uani 1 1 d . . . . .
C32 C 0.2668(3) 0.1132(3) 0.69255(10) 0.0805(12) Uani 1 1 d . . . . .
C33 C 0.2282(4) 0.1073(5) 0.72615(13) 0.129(2) Uani 1 1 d . . . . .
H33 H 0.2118 0.1593 0.7378 0.155 Uiso 1 1 calc R U . . .
C34 C 0.2144(5) 0.0274(7) 0.74176(14) 0.162(3) Uani 1 1 d . . . . .
H34 H 0.1875 0.0250 0.7638 0.194 Uiso 1 1 calc R U . . .
C35 C 0.2393(4) -0.0494(5) 0.72570(15) 0.131(2) Uani 1 1 d . . . . .
H35 H 0.2295 -0.1034 0.7372 0.157 Uiso 1 1 calc R U . . .
C36 C 0.2792(3) -0.0501(3) 0.69241(10) 0.0837(12) Uani 1 1 d . . . . .
C37 C 0.3072(3) -0.1353(3) 0.67499(13) 0.0974(14) Uani 1 1 d . . . . .
H37 H 0.3256 -0.1207 0.6507 0.117 Uiso 1 1 calc R U . . .
C38 C 0.3869(4) -0.1786(5) 0.6951(2) 0.158(3) Uani 1 1 d . . . . .
H38A H 0.4027 -0.2329 0.6832 0.236 Uiso 1 1 calc R U . . .
H38B H 0.4369 -0.1383 0.6956 0.236 Uiso 1 1 calc R U . . .
H38C H 0.3712 -0.1920 0.7193 0.236 Uiso 1 1 calc R U . . .
C39 C 0.2300(4) -0.2019(4) 0.6714(2) 0.166(3) Uani 1 1 d . . . . .
H39A H 0.2503 -0.2555 0.6602 0.249 Uiso 1 1 calc R U . . .
H39B H 0.2092 -0.2159 0.6948 0.249 Uiso 1 1 calc R U . . .
H39C H 0.1818 -0.1762 0.6570 0.249 Uiso 1 1 calc R U . . .
C40 C 0.2780(3) 0.2025(3) 0.67433(12) 0.0869(13) Uani 1 1 d . . . . .
H40 H 0.3192 0.1929 0.6549 0.104 Uiso 1 1 calc R U . . .
C41 C 0.3208(5) 0.2738(4) 0.69903(18) 0.156(3) Uani 1 1 d . . . . .
H41A H 0.3260 0.3288 0.6860 0.234 Uiso 1 1 calc R U . . .
H41B H 0.2839 0.2831 0.7192 0.234 Uiso 1 1 calc R U . . .
H41C H 0.3792 0.2542 0.7074 0.234 Uiso 1 1 calc R U . . .
C42 C 0.1905(4) 0.2341(4) 0.6568(2) 0.155(3) Uani 1 1 d . . . . .
H42A H 0.1994 0.2908 0.6455 0.233 Uiso 1 1 calc R U . . .
H42B H 0.1700 0.1913 0.6391 0.233 Uiso 1 1 calc R U . . .
H42C H 0.1466 0.2402 0.6747 0.233 Uiso 1 1 calc R U . . .
C43 C 0.33051(19) 0.0296(2) 0.54658(8) 0.0549(8) Uani 1 1 d . . . . .
C44 C 0.3118(2) 0.1083(3) 0.52806(9) 0.0671(9) Uani 1 1 d . . . . .
C45 C 0.2954(3) 0.1016(4) 0.49116(11) 0.0935(14) Uani 1 1 d . . . . .
H45 H 0.2832 0.1529 0.4777 0.112 Uiso 1 1 calc R U . . .
C46 C 0.2969(3) 0.0197(5) 0.47429(12) 0.115(2) Uani 1 1 d . . . . .
H46 H 0.2841 0.0162 0.4497 0.138 Uiso 1 1 calc R U . . .
C47 C 0.3164(3) -0.0550(4) 0.49286(12) 0.1018(16) Uani 1 1 d . . . . .
H47 H 0.3179 -0.1092 0.4807 0.122 Uiso 1 1 calc R U . . .
C48 C 0.3344(2) -0.0537(3) 0.52980(10) 0.0746(11) Uani 1 1 d . . . . .
C49 C 0.3577(4) -0.1382(3) 0.54966(14) 0.1003(15) Uani 1 1 d . . . . .
H49 H 0.3692 -0.1233 0.5750 0.120 Uiso 1 1 calc R U . . .
C50 C 0.4423(5) -0.1802(5) 0.5356(2) 0.160(3) Uani 1 1 d . . . . .
H50A H 0.4559 -0.2341 0.5487 0.240 Uiso 1 1 calc R U . . .
H50B H 0.4329 -0.1939 0.5105 0.240 Uiso 1 1 calc R U . . .
H50C H 0.4913 -0.1390 0.5387 0.240 Uiso 1 1 calc R U . . .
C51 C 0.2810(5) -0.2040(5) 0.5471(3) 0.178(3) Uani 1 1 d . . . . .
H51A H 0.2974 -0.2574 0.5600 0.268 Uiso 1 1 calc R U . . .
H51B H 0.2291 -0.1779 0.5573 0.268 Uiso 1 1 calc R U . . .
H51C H 0.2677 -0.2183 0.5223 0.268 Uiso 1 1 calc R U . . .
C52 C 0.3084(3) 0.1981(3) 0.54646(11) 0.0759(10) Uani 1 1 d . . . . .
H52 H 0.3336 0.1901 0.5710 0.091 Uiso 1 1 calc R U . . .
C53 C 0.2116(4) 0.2283(4) 0.54951(19) 0.133(2) Uani 1 1 d . . . . .
H53A H 0.2104 0.2854 0.5612 0.200 Uiso 1 1 calc R U . . .
H53B H 0.1836 0.2332 0.5259 0.200 Uiso 1 1 calc R U . . .
H53C H 0.1798 0.1854 0.5633 0.200 Uiso 1 1 calc R U . . .
C54 C 0.3635(4) 0.2688(4) 0.52876(16) 0.1264(19) Uani 1 1 d . . . . .
H54A H 0.3587 0.3241 0.5416 0.190 Uiso 1 1 calc R U . . .
H54B H 0.4251 0.2503 0.5290 0.190 Uiso 1 1 calc R U . . .
H54C H 0.3418 0.2769 0.5044 0.190 Uiso 1 1 calc R U . . .
Li1 Li 0.8718(6) 0.8245(6) 0.6362(3) 0.111(3) Uani 1 1 d D . . . .
O1 O 0.9258(3) 0.7728(3) 0.59526(11) 0.1250(12) Uani 1 1 d . . . . .
C55 C 0.8823(6) 0.7170(5) 0.5696(2) 0.157(3) Uani 1 1 d D U . . .
H55A H 0.8442 0.7522 0.5534 0.188 Uiso 1 1 calc R U . . .
H55B H 0.8454 0.6736 0.5814 0.188 Uiso 1 1 calc R U . . .
C56 C 0.9514(7) 0.6716(7) 0.5498(3) 0.218(5) Uani 1 1 d D U . . .
H56A H 0.9503 0.6079 0.5544 0.262 Uiso 1 1 calc R U . . .
H56B H 0.9418 0.6814 0.5242 0.262 Uiso 1 1 calc R U . . .
C57 C 1.0393(7) 0.7108(9) 0.5627(3) 0.265(6) Uani 1 1 d D U . . .
H57A H 1.0722 0.7341 0.5428 0.318 Uiso 1 1 calc R U . . .
H57B H 1.0759 0.6667 0.5755 0.318 Uiso 1 1 calc R U . . .
C58 C 1.0120(6) 0.7846(9) 0.5873(3) 0.251(6) Uani 1 1 d D U . . .
H58A H 1.0497 0.7837 0.6091 0.301 Uiso 1 1 calc R U . . .
H58B H 1.0193 0.8420 0.5757 0.301 Uiso 1 1 calc R U . . .
O2 O 0.9190(3) 0.9427(2) 0.64409(12) 0.1276(13) Uani 1 1 d . . . . .
C59 C 0.9835(5) 0.9615(4) 0.67125(18) 0.134(2) Uani 1 1 d D . . . .
H59A H 1.0405 0.9356 0.6652 0.161 Uiso 1 1 calc R U . . .
H59B H 0.9658 0.9351 0.6936 0.161 Uiso 1 1 calc R U . . .
C60 C 0.9935(6) 1.0583(5) 0.6757(2) 0.173(3) Uani 1 1 d D . . . .
H60A H 1.0551 1.0763 0.6727 0.208 Uiso 1 1 calc R U . . .
H60B H 0.9755 1.0768 0.6993 0.208 Uiso 1 1 calc R U . . .
C61 C 0.9348(8) 1.0974(5) 0.6477(3) 0.211(5) Uani 1 1 d D . . . .
H61A H 0.8840 1.1263 0.6582 0.253 Uiso 1 1 calc R U . . .
H61B H 0.9670 1.1415 0.6342 0.253 Uiso 1 1 calc R U . . .
C62 C 0.9036(7) 1.0205(6) 0.6234(3) 0.208(4) Uani 1 1 d D . . . .
H62A H 0.9376 1.0189 0.6018 0.250 Uiso 1 1 calc R U . . .
H62B H 0.8405 1.0265 0.6166 0.250 Uiso 1 1 calc R U . . .
O3 O 0.7439(4) 0.8371(5) 0.6235(2) 0.099(2) Uani 0.652(7) 1 d D U P A 1
C63 C 0.6873(7) 0.9076(6) 0.6357(4) 0.131(4) Uani 0.652(7) 1 d D U P A 1
H63A H 0.6779 0.9524 0.6171 0.157 Uiso 0.652(7) 1 calc R U P A 1
H63B H 0.7141 0.9361 0.6569 0.157 Uiso 0.652(7) 1 calc R U P A 1
C64 C 0.6019(8) 0.8648(9) 0.6441(5) 0.178(5) Uani 0.652(7) 1 d D U P A 1
H64A H 0.6028 0.8434 0.6687 0.214 Uiso 0.652(7) 1 calc R U P A 1
H64B H 0.5518 0.9053 0.6401 0.214 Uiso 0.652(7) 1 calc R U P A 1
C65 C 0.5979(7) 0.7893(11) 0.6180(4) 0.169(5) Uani 0.652(7) 1 d D U P A 1
H65A H 0.5625 0.8062 0.5966 0.203 Uiso 0.652(7) 1 calc R U P A 1
H65B H 0.5701 0.7376 0.6286 0.203 Uiso 0.652(7) 1 calc R U P A 1
C66 C 0.6892(6) 0.7682(6) 0.6087(3) 0.124(3) Uani 0.652(7) 1 d D U P A 1
H66A H 0.6937 0.7660 0.5828 0.149 Uiso 0.652(7) 1 calc R U P A 1
H66B H 0.7072 0.7107 0.6186 0.149 Uiso 0.652(7) 1 calc R U P A 1
O3' O 0.7456(8) 0.8306(12) 0.6415(5) 0.126(6) Uani 0.348(7) 1 d D U P A 2
C63' C 0.6988(14) 0.8890(18) 0.6178(8) 0.153(7) Uani 0.348(7) 1 d D U P A 2
H63C H 0.7237 0.8852 0.5942 0.184 Uiso 0.348(7) 1 calc R U P A 2
H63D H 0.7061 0.9500 0.6264 0.184 Uiso 0.348(7) 1 calc R U P A 2
C64' C 0.6007(13) 0.8661(13) 0.6150(7) 0.141(6) Uani 0.348(7) 1 d D U P A 2
H64C H 0.5644 0.9125 0.6253 0.169 Uiso 0.348(7) 1 calc R U P A 2
H64D H 0.5804 0.8555 0.5904 0.169 Uiso 0.348(7) 1 calc R U P A 2
C65' C 0.6001(11) 0.7814(13) 0.6371(7) 0.133(6) Uani 0.348(7) 1 d D U P A 2
H65C H 0.5856 0.7308 0.6216 0.159 Uiso 0.348(7) 1 calc R U P A 2
H65D H 0.5548 0.7856 0.6549 0.159 Uiso 0.348(7) 1 calc R U P A 2
C66' C 0.6884(9) 0.7684(11) 0.6549(4) 0.132(5) Uani 0.348(7) 1 d D U P A 2
H66C H 0.6846 0.7758 0.6806 0.158 Uiso 0.348(7) 1 calc R U P A 2
H66D H 0.7101 0.7085 0.6502 0.158 Uiso 0.348(7) 1 calc R U P A 2
O4 O 0.9024(3) 0.7553(3) 0.67814(12) 0.1326(13) Uani 1 1 d . . . . .
C67 C 0.8472(8) 0.7372(7) 0.7068(3) 0.231(6) Uani 1 1 d D . . . .
H67A H 0.7932 0.7056 0.6990 0.277 Uiso 1 1 calc R U . . .
H67B H 0.8314 0.7912 0.7195 0.277 Uiso 1 1 calc R U . . .
C68 C 0.9147(11) 0.6745(8) 0.7306(3) 0.248(7) Uani 1 1 d D . . . .
H68A H 0.9134 0.6927 0.7555 0.297 Uiso 1 1 calc R U . . .
H68B H 0.8941 0.6131 0.7289 0.297 Uiso 1 1 calc R U . . .
C69 C 1.0128(10) 0.6793(10) 0.7183(3) 0.274(7) Uani 1 1 d D . . . .
H69A H 1.0483 0.7254 0.7304 0.329 Uiso 1 1 calc R U . . .
H69B H 1.0437 0.6223 0.7194 0.329 Uiso 1 1 calc R U . . .
C70 C 0.9802(6) 0.7049(6) 0.6810(2) 0.168(3) Uani 1 1 d D U . . .
H70A H 0.9706 0.6504 0.6672 0.202 Uiso 1 1 calc R U . . .
H70B H 1.0274 0.7380 0.6699 0.202 Uiso 1 1 calc R U . . .
O5 O 0.1780(12) 0.0490(14) 0.8520(5) 0.400(9) Uani 1 1 d D . . . .
C71 C 0.2670(16) 0.0227(13) 0.8537(6) 0.333(10) Uani 1 1 d D . . . .
H71A H 0.2752 -0.0408 0.8499 0.400 Uiso 1 1 calc R U . . .
H71B H 0.3044 0.0572 0.8382 0.400 Uiso 1 1 calc R U . . .
C72 C 0.2764(10) 0.0498(13) 0.8925(6) 0.349(12) Uani 1 1 d D . . . .
H72A H 0.3305 0.0267 0.9045 0.419 Uiso 1 1 calc R U . . .
H72B H 0.2724 0.1139 0.8959 0.419 Uiso 1 1 calc R U . . .
C73 C 0.1954(15) 0.0023(13) 0.9026(4) 0.402(16) Uani 1 1 d D . . . .
H73A H 0.1922 -0.0580 0.8931 0.482 Uiso 1 1 calc R U . . .
H73B H 0.1883 0.0014 0.9284 0.482 Uiso 1 1 calc R U . . .
C74 C 0.1306(10) 0.0654(17) 0.8832(7) 0.420(17) Uani 1 1 d D . . . .
H74A H 0.1343 0.1267 0.8917 0.504 Uiso 1 1 calc R U . . .
H74B H 0.0691 0.0445 0.8819 0.504 Uiso 1 1 calc R U . . .
O6 O -0.0074(14) 0.0897(12) 0.4930(6) 0.325(8) Uani 0.628(12) 1 d D U P B 1
C75 C 0.0615(13) 0.0424(16) 0.5081(7) 0.275(8) Uani 0.628(12) 1 d D U P B 1
H75A H 0.0515 0.0371 0.5336 0.330 Uiso 0.628(12) 1 calc R U P B 1
H75B H 0.1157 0.0772 0.5058 0.330 Uiso 0.628(12) 1 calc R U P B 1
C76 C 0.0787(13) -0.0506(16) 0.4937(8) 0.269(8) Uani 0.628(12) 1 d D U P B 1
H76A H 0.0775 -0.0522 0.4677 0.323 Uiso 0.628(12) 1 calc R U P B 1
H76B H 0.1345 -0.0757 0.5034 0.323 Uiso 0.628(12) 1 calc R U P B 1
O6' O 0.0521(18) 0.025(2) 0.4719(7) 0.315(9) Uani 0.372(12) 1 d D U P B 2
C75' C 0.0778(13) 0.010(3) 0.5078(7) 0.298(10) Uani 0.372(12) 1 d D U P B 2
H75C H 0.1334 0.0420 0.5133 0.358 Uiso 0.372(12) 1 calc R U P B 2
H75D H 0.0886 -0.0528 0.5116 0.358 Uiso 0.372(12) 1 calc R U P B 2
C76' C 0.006(2) 0.043(2) 0.5335(5) 0.278(10) Uani 0.372(12) 1 d D U P B 2
H76C H 0.0286 0.0455 0.5583 0.333 Uiso 0.372(12) 1 calc R U P B 2
H76D H -0.0196 0.0998 0.5264 0.333 Uiso 0.372(12) 1 calc R U P B 2

loop_
_atom_site_aniso_label
_atom_site_aniso_U_11
_atom_site_aniso_U_22
_atom_site_aniso_U_33
_atom_site_aniso_U_23
_atom_site_aniso_U_13
_atom_site_aniso_U_12
Ge1 0.04653(18) 0.04540(18) 0.03642(17) -0.00218(12) 0.00320(12) -0.00357(13)
Cl1 0.0833(6) 0.0668(5) 0.0623(5) 0.0018(4) 0.0060(4) 0.0232(4)
S1 0.1105(8) 0.0538(5) 0.0661(6) -0.0027(4) 0.0020(5) -0.0284(5)
S2 0.0677(5) 0.0652(5) 0.0474(4) -0.0180(4) 0.0170(4) -0.0231(4)
S3 0.0688(5) 0.0591(5) 0.0411(4) 0.0069(3) -0.0046(4) -0.0180(4)
S4 0.0454(5) 0.1277(9) 0.0580(5) -0.0071(5) 0.0060(4) -0.0190(5)
S5 0.0472(4) 0.0750(5) 0.0466(4) -0.0184(4) 0.0127(3) -0.0136(4)
S6 0.0618(5) 0.0723(5) 0.0395(4) 0.0071(4) -0.0059(3) -0.0201(4)
N1 0.0541(14) 0.0518(14) 0.0391(13) 0.0014(11) 0.0036(10) -0.0115(11)
N2 0.0617(15) 0.0471(13) 0.0390(13) -0.0040(10) -0.0016(11) -0.0099(11)
N3 0.0419(13) 0.0626(15) 0.0382(12) -0.0087(11) 0.0044(10) -0.0069(11)
N4 0.0470(13) 0.0635(15) 0.0348(12) -0.0024(11) 0.0057(10) -0.0109(11)
C1 0.0588(18) 0.0472(16) 0.0444(16) -0.0041(13) -0.0006(13) -0.0075(14)
C2 0.0515(16) 0.0484(16) 0.0410(15) -0.0056(12) 0.0044(12) -0.0096(13)
C3 0.0534(17) 0.0472(16) 0.0430(16) -0.0003(12) -0.0031(13) -0.0065(13)
C4 0.072(2) 0.0538(18) 0.0384(15) -0.0043(13) -0.0013(14) -0.0108(16)
C5 0.086(3) 0.072(2) 0.0519(19) -0.0112(17) -0.0134(18) 0.0015(19)
C6 0.109(3) 0.103(3) 0.057(2) -0.020(2) -0.027(2) 0.004(3)
C7 0.134(4) 0.106(3) 0.051(2) -0.028(2) -0.008(3) -0.008(3)
C8 0.107(3) 0.091(3) 0.061(2) -0.021(2) 0.016(2) 0.001(2)
C9 0.076(2) 0.068(2) 0.0504(19) -0.0069(16) 0.0079(16) -0.0091(18)
C10 0.068(2) 0.099(3) 0.071(2) -0.012(2) 0.0062(19) 0.004(2)
C11 0.075(3) 0.145(5) 0.131(4) 0.003(4) 0.015(3) -0.012(3)
C12 0.129(5) 0.136(5) 0.205(7) 0.058(5) -0.031(5) 0.007(4)
C13 0.094(3) 0.110(3) 0.078(3) -0.024(3) -0.029(2) 0.022(3)
C14 0.139(5) 0.091(4) 0.168(6) -0.019(4) -0.045(4) 0.023(3)
C15 0.099(4) 0.148(5) 0.156(6) 0.010(4) 0.012(4) 0.022(4)
C16 0.069(2) 0.0608(19) 0.0391(16) 0.0000(14) 0.0051(15) -0.0193(16)
C17 0.083(3) 0.091(3) 0.062(2) -0.001(2) 0.024(2) -0.016(2)
C18 0.106(4) 0.144(5) 0.074(3) 0.007(3) 0.040(3) -0.014(3)
C19 0.143(5) 0.161(5) 0.056(3) 0.017(3) 0.028(3) -0.039(4)
C20 0.121(4) 0.132(4) 0.057(2) 0.031(3) -0.006(3) -0.031(3)
C21 0.083(3) 0.084(2) 0.0493(19) 0.0105(18) -0.0020(18) -0.024(2)
C22 0.081(3) 0.109(3) 0.076(3) 0.028(2) -0.012(2) -0.007(2)
C23 0.093(3) 0.133(5) 0.145(5) 0.018(4) -0.033(3) -0.019(3)
C24 0.124(5) 0.117(5) 0.182(6) -0.008(4) 0.008(4) 0.009(4)
C25 0.079(3) 0.128(4) 0.105(4) 0.020(3) 0.032(3) 0.012(3)
C26 0.140(5) 0.119(5) 0.208(7) 0.013(5) 0.053(5) 0.021(4)
C27 0.098(4) 0.162(6) 0.202(7) 0.007(5) -0.022(4) -0.005(4)
C28 0.0468(16) 0.0623(18) 0.0405(16) -0.0040(13) 0.0064(13) -0.0072(14)
C29 0.0454(15) 0.0526(16) 0.0406(15) -0.0078(13) 0.0057(12) -0.0054(13)
C30 0.0468(16) 0.0529(17) 0.0432(16) 0.0007(13) 0.0009(12) -0.0057(13)
C31 0.062(2) 0.093(3) 0.0361(16) 0.0015(17) 0.0072(14) -0.0232(18)
C32 0.082(3) 0.109(3) 0.052(2) -0.021(2) 0.0215(18) -0.025(2)
C33 0.142(5) 0.177(6) 0.073(3) -0.038(4) 0.054(3) -0.035(4)
C34 0.174(6) 0.260(10) 0.055(3) -0.002(5) 0.050(3) -0.083(7)
C35 0.156(5) 0.167(6) 0.070(3) 0.039(4) 0.025(3) -0.058(5)
C36 0.090(3) 0.106(3) 0.055(2) 0.020(2) 0.0000(19) -0.034(2)
C37 0.112(4) 0.086(3) 0.093(3) 0.033(3) -0.010(3) -0.026(3)
C38 0.118(5) 0.178(7) 0.173(7) 0.044(5) -0.036(5) -0.009(4)
C39 0.129(5) 0.103(4) 0.263(9) 0.011(5) -0.029(6) -0.039(4)
C40 0.085(3) 0.089(3) 0.089(3) -0.030(2) 0.029(2) -0.003(2)
C41 0.202(7) 0.132(5) 0.136(5) -0.068(4) 0.034(5) -0.059(5)
C42 0.109(4) 0.119(5) 0.237(8) 0.000(5) -0.004(5) 0.004(4)
C43 0.0406(15) 0.087(2) 0.0374(15) -0.0124(16) 0.0063(12) -0.0089(15)
C44 0.0551(19) 0.102(3) 0.0444(18) 0.0010(18) 0.0046(15) -0.0059(18)
C45 0.086(3) 0.145(4) 0.049(2) 0.014(3) -0.003(2) 0.002(3)
C46 0.098(3) 0.206(7) 0.041(2) -0.023(3) -0.001(2) -0.003(4)
C47 0.096(3) 0.151(5) 0.059(3) -0.054(3) 0.007(2) -0.011(3)
C48 0.064(2) 0.101(3) 0.060(2) -0.034(2) 0.0121(17) -0.009(2)
C49 0.129(4) 0.076(3) 0.097(3) -0.036(3) 0.014(3) -0.002(3)
C50 0.139(6) 0.171(7) 0.169(7) -0.038(5) -0.002(5) 0.054(5)
C51 0.173(7) 0.114(5) 0.248(10) 0.007(6) -0.002(7) -0.028(5)
C52 0.076(2) 0.085(3) 0.067(2) 0.013(2) -0.0030(19) 0.003(2)
C53 0.101(4) 0.125(5) 0.174(6) -0.019(4) 0.019(4) 0.021(3)
C54 0.128(4) 0.111(4) 0.141(5) 0.026(4) 0.017(4) -0.023(4)
Li1 0.108(6) 0.094(6) 0.131(7) 0.000(5) 0.009(5) -0.014(5)
O1 0.113(3) 0.140(3) 0.123(3) -0.026(3) 0.013(2) -0.020(2)
C55 0.185(7) 0.155(6) 0.129(5) 0.002(5) -0.008(5) -0.047(6)
C56 0.214(10) 0.206(9) 0.241(10) -0.095(8) 0.092(9) -0.037(8)
C57 0.175(9) 0.323(14) 0.301(13) -0.143(11) 0.056(9) 0.004(9)
C58 0.149(7) 0.385(15) 0.222(10) -0.159(10) 0.056(7) -0.072(9)
O2 0.155(3) 0.092(2) 0.133(3) 0.007(2) -0.016(3) -0.035(2)
C59 0.148(5) 0.121(5) 0.135(5) -0.027(4) 0.022(4) -0.017(4)
C60 0.216(9) 0.114(5) 0.195(8) -0.031(5) 0.079(7) -0.047(6)
C61 0.270(12) 0.097(5) 0.262(12) 0.008(7) -0.032(10) -0.011(6)
C62 0.238(10) 0.155(8) 0.226(10) 0.059(7) -0.049(8) -0.052(7)
O3 0.093(3) 0.073(4) 0.131(6) -0.016(4) 0.002(4) 0.015(3)
C63 0.159(7) 0.083(5) 0.154(9) -0.027(6) 0.039(7) 0.023(5)
C64 0.152(8) 0.138(9) 0.250(13) -0.017(8) 0.077(9) 0.018(6)
C65 0.116(6) 0.164(10) 0.225(13) -0.006(9) -0.022(8) -0.006(7)
C66 0.120(6) 0.095(5) 0.157(8) -0.028(5) 0.001(5) -0.005(4)
O3' 0.129(8) 0.129(10) 0.118(11) 0.045(8) -0.023(7) -0.037(7)
C63' 0.164(11) 0.121(13) 0.172(16) 0.051(10) -0.017(12) -0.017(11)
C64' 0.146(9) 0.092(10) 0.181(14) 0.013(10) -0.034(11) -0.004(9)
C65' 0.098(8) 0.097(10) 0.204(16) 0.020(10) 0.011(10) 0.015(7)
C66' 0.101(8) 0.110(10) 0.185(13) 0.050(9) 0.013(9) 0.000(7)
O4 0.136(3) 0.124(3) 0.140(3) 0.027(3) 0.040(3) -0.017(3)
C67 0.327(14) 0.169(8) 0.208(10) -0.039(7) 0.162(11) -0.064(9)
C68 0.44(2) 0.182(10) 0.129(7) 0.036(6) 0.104(11) 0.000(12)
C69 0.331(19) 0.338(18) 0.150(9) 0.039(10) -0.028(11) 0.031(14)
C70 0.166(6) 0.171(6) 0.166(6) 0.019(5) -0.003(5) -0.029(5)
O5 0.254(13) 0.57(3) 0.375(18) -0.035(19) -0.046(14) -0.004(16)
C71 0.37(3) 0.33(2) 0.30(2) -0.041(17) 0.09(2) 0.07(2)
C72 0.249(18) 0.40(3) 0.39(3) -0.12(2) -0.130(18) 0.059(17)
C73 0.37(3) 0.49(3) 0.33(2) 0.24(2) -0.130(19) -0.20(2)
C74 0.29(2) 0.66(5) 0.31(3) -0.04(3) 0.06(2) 0.11(3)
O6 0.214(13) 0.381(19) 0.38(2) -0.047(15) -0.026(14) 0.060(12)
C75 0.125(11) 0.36(2) 0.330(19) -0.100(15) -0.048(13) -0.012(12)
C76 0.142(12) 0.32(2) 0.35(2) -0.059(17) -0.011(15) -0.023(13)
O6' 0.203(17) 0.39(3) 0.349(19) -0.080(19) -0.012(16) 0.030(18)
C75' 0.168(16) 0.39(3) 0.34(2) -0.09(2) 0.006(15) 0.015(18)
C76' 0.119(15) 0.36(2) 0.35(2) -0.11(2) -0.035(15) 0.029(18)

loop_
_atom_type_symbol
_atom_type_description
_atom_type_scat_dispersion_real
_atom_type_scat_dispersion_imag
_atom_type_scat_source
C C 0.0033 0.0016 'International Tables Vol C Tables 4.2.6.8 and 6.1.1.4'
H H 0.0000 0.0000 'International Tables Vol C Tables 4.2.6.8 and 6.1.1.4'
Cl Cl 0.1484 0.1585 'International Tables Vol C Tables 4.2.6.8 and 6.1.1.4'
Ge Ge 0.1547 1.8001 'International Tables Vol C Tables 4.2.6.8 and 6.1.1.4'
N N 0.0061 0.0033 'International Tables Vol C Tables 4.2.6.8 and 6.1.1.4'
O O 0.0106 0.0060 'International Tables Vol C Tables 4.2.6.8 and 6.1.1.4'
S S 0.1246 0.1234 'International Tables Vol C Tables 4.2.6.8 and 6.1.1.4'
Li Li -0.0003 0.0001 'International Tables Vol C Tables 4.2.6.8 and 6.1.1.4'

loop_
_geom_angle_atom_site_label_1
_geom_angle_atom_site_label_2
_geom_angle_atom_site_label_3
_geom_angle
_geom_angle_site_symmetry_1
_geom_angle_site_symmetry_3
Cl1 Ge1 S5 104.43(4) . .
Cl1 Ge1 S3 102.88(4) . .
S5 Ge1 S3 152.66(3) . .
Cl1 Ge1 S6 102.98(4) . .
S5 Ge1 S6 89.95(3) . .
S3 Ge1 S6 85.32(3) . .
Cl1 Ge1 S2 103.13(4) . .
S5 Ge1 S2 83.96(3) . .
S3 Ge1 S2 88.53(3) . .
S6 Ge1 S2 153.89(4) . .
C2 S2 Ge1 93.63(10) . .
C3 S3 Ge1 93.77(10) . .
C29 S5 Ge1 94.52(10) . .
C30 S6 Ge1 93.89(10) . .
C1 N1 C2 110.0(2) . .
C1 N1 C16 124.1(2) . .
C2 N1 C16 125.8(2) . .
C1 N2 C3 110.2(2) . .
C1 N2 C4 123.2(2) . .
C3 N2 C4 126.5(2) . .
C28 N3 C29 110.0(2) . .
C28 N3 C43 124.9(2) . .
C29 N3 C43 125.1(2) . .
C28 N4 C30 110.0(2) . .
C28 N4 C31 124.5(2) . .
C30 N4 C31 125.5(2) . .
N1 C1 N2 105.6(2) . .
N1 C1 S1 127.1(2) . .
N2 C1 S1 127.4(2) . .
C3 C2 N1 107.3(2) . .
C3 C2 S2 124.3(2) . .
N1 C2 S2 127.1(2) . .
C2 C3 N2 107.0(2) . .
C2 C3 S3 124.0(2) . .
N2 C3 S3 127.6(2) . .
C9 C4 C5 123.3(3) . .
C9 C4 N2 118.7(3) . .
C5 C4 N2 117.9(3) . .
C4 C5 C6 116.7(4) . .
C4 C5 C13 123.0(3) . .
C6 C5 C13 120.2(4) . .
C7 C6 C5 121.7(4) . .
C6 C7 C8 120.5(4) . .
C7 C8 C9 120.8(4) . .
C4 C9 C8 116.9(4) . .
C4 C9 C10 122.8(3) . .
C8 C9 C10 120.3(4) . .
C9 C10 C12 110.7(4) . .
C9 C10 C11 112.1(4) . .
C12 C10 C11 111.6(4) . .
C15 C13 C5 112.4(4) . .
C15 C13 C14 111.1(4) . .
C5 C13 C14 110.3(4) . .
C17 C16 C21 123.3(3) . .
C17 C16 N1 118.2(3) . .
C21 C16 N1 118.5(3) . .
C16 C17 C18 116.8(4) . .
C16 C17 C25 122.9(3) . .
C18 C17 C25 120.3(4) . .
C19 C18 C17 121.7(5) . .
C18 C19 C20 120.8(4) . .
C19 C20 C21 120.6(5) . .
C16 C21 C20 116.8(4) . .
C16 C21 C22 122.6(3) . .
C20 C21 C22 120.6(4) . .
C21 C22 C24 111.5(4) . .
C21 C22 C23 112.2(4) . .
C24 C22 C23 110.4(4) . .
C17 C25 C27 113.6(5) . .
C17 C25 C26 110.8(5) . .
C27 C25 C26 111.0(5) . .
N3 C28 N4 105.3(2) . .
N3 C28 S4 127.5(2) . .
N4 C28 S4 127.1(2) . .
C30 C29 N3 107.5(2) . .
C30 C29 S5 125.0(2) . .
N3 C29 S5 126.4(2) . .
C29 C30 N4 107.1(2) . .
C29 C30 S6 124.5(2) . .
N4 C30 S6 127.2(2) . .
C32 C31 C36 123.8(3) . .
C32 C31 N4 118.2(3) . .
C36 C31 N4 117.9(3) . .
C31 C32 C33 116.7(5) . .
C31 C32 C40 122.4(3) . .
C33 C32 C40 120.9(5) . .
C34 C33 C32 121.1(6) . .
C33 C34 C35 120.8(5) . .
C36 C35 C34 122.2(5) . .
C35 C36 C31 115.4(5) . .
C35 C36 C37 121.8(5) . .
C31 C36 C37 122.8(3) . .
C36 C37 C38 112.0(5) . .
C36 C37 C39 111.8(5) . .
C38 C37 C39 109.7(5) . .
C32 C40 C41 113.4(4) . .
C32 C40 C42 111.2(4) . .
C41 C40 C42 112.0(5) . .
C48 C43 C44 123.1(3) . .
C48 C43 N3 118.7(3) . .
C44 C43 N3 118.2(3) . .
C43 C44 C45 117.1(4) . .
C43 C44 C52 122.6(3) . .
C45 C44 C52 120.3(4) . .
C44 C45 C46 120.6(5) . .
C47 C46 C45 120.9(4) . .
C46 C47 C48 121.9(5) . .
C43 C48 C47 116.4(4) . .
C43 C48 C49 123.0(3) . .
C47 C48 C49 120.6(4) . .
C48 C49 C51 111.0(5) . .
C48 C49 C50 110.9(5) . .
C51 C49 C50 110.3(5) . .
C44 C52 C53 110.3(4) . .
C44 C52 C54 113.3(4) . .
C53 C52 C54 111.2(4) . .
O1 Li1 O2 109.2(5) . .
O1 Li1 O3 106.6(5) . .
O2 Li1 O3 107.2(5) . .
O1 Li1 O4 109.8(5) . .
O2 Li1 O4 107.4(5) . .
O3 Li1 O4 116.5(6) . .
O1 Li1 O3' 123.6(8) . .
O2 Li1 O3' 107.3(7) . .
O4 Li1 O3' 98.3(6) . .
C58 O1 C55 110.3(6) . .
C58 O1 Li1 124.2(5) . .
C55 O1 Li1 125.6(5) . .
O1 C55 C56 107.7(7) . .
C57 C56 C55 106.5(7) . .
C56 C57 C58 103.1(8) . .
O1 C58 C57 109.0(8) . .
C59 O2 C62 108.7(5) . .
C59 O2 Li1 122.3(5) . .
C62 O2 Li1 128.7(6) . .
O2 C59 C60 110.2(6) . .
C59 C60 C61 105.2(7) . .
C62 C61 C60 106.4(7) . .
C61 C62 O2 105.0(7) . .
C63 O3 C66 108.7(7) . .
C63 O3 Li1 125.1(7) . .
C66 O3 Li1 124.6(6) . .
O3 C63 C64 105.9(8) . .
C65 C64 C63 101.7(9) . .
C64 C65 C66 107.9(9) . .
C65 C66 O3 106.4(8) . .
C63' O3' C66' 110.4(11) . .
C63' O3' Li1 115.7(13) . .
C66' O3' Li1 129.7(12) . .
O3' C63' C64' 111.1(12) . .
C65' C64' C63' 100.5(12) . .
C64' C65' C66' 109.4(12) . .
O3' C66' C65' 108.0(11) . .
C70 O4 C67 110.7(7) . .
C70 O4 Li1 121.9(5) . .
C67 O4 Li1 126.7(7) . .
O4 C67 C68 99.0(8) . .
C69 C68 C67 112.8(8) . .
C70 C69 C68 90.5(8) . .
C69 C70 O4 116.7(9) . .
C74 O5 C71 121.8(15) . .
C72 C71 O5 91.1(12) . .
C73 C72 C71 94.0(10) . .
C74 C73 C72 95.3(9) . .
C73 C74 O5 87.2(12) . .
C75 O6 C76 102.8(17) . 3_556
O6 C75 C76 118(2) . .
O6 C76 C75 97(2) 3_556 .
C76' O6' C75' 100.4(19) 3_556 .
O6' C75' C76' 112(2) . .
C76' C75' C76' 99.5(13) . 3_556
O6' C76' C75' 97.7(16) 3_556 .

loop_
_geom_bond_atom_site_label_1
_geom_bond_atom_site_label_2
_geom_bond_distance
_geom_bond_site_symmetry_2
Ge1 Cl1 2.1902(9) .
Ge1 S5 2.3290(8) .
Ge1 S3 2.3532(8) .
Ge1 S6 2.3526(8) .
Ge1 S2 2.3561(8) .
S1 C1 1.670(3) .
S2 C2 1.724(3) .
S3 C3 1.727(3) .
S4 C28 1.667(3) .
S5 C29 1.719(3) .
S6 C30 1.729(3) .
N1 C1 1.363(4) .
N1 C2 1.391(4) .
N1 C16 1.447(4) .
N2 C1 1.361(4) .
N2 C3 1.392(4) .
N2 C4 1.447(4) .
N3 C28 1.365(4) .
N3 C29 1.397(4) .
N3 C43 1.437(4) .
N4 C28 1.370(4) .
N4 C30 1.398(4) .
N4 C31 1.441(4) .
C2 C3 1.349(4) .
C4 C9 1.382(5) .
C4 C5 1.387(5) .
C5 C6 1.389(5) .
C5 C13 1.518(6) .
C6 C7 1.345(6) .
C7 C8 1.376(6) .
C8 C9 1.389(5) .
C9 C10 1.514(5) .
C10 C12 1.526(7) .
C10 C11 1.508(6) .
C13 C15 1.509(7) .
C13 C14 1.541(7) .
C16 C17 1.375(5) .
C16 C21 1.376(5) .
C17 C18 1.388(6) .
C17 C25 1.512(6) .
C18 C19 1.337(7) .
C19 C20 1.360(8) .
C20 C21 1.399(5) .
C21 C22 1.504(6) .
C22 C24 1.524(7) .
C22 C23 1.535(6) .
C25 C27 1.507(8) .
C25 C26 1.548(8) .
C29 C30 1.344(4) .
C31 C32 1.381(5) .
C31 C36 1.395(5) .
C32 C33 1.403(6) .
C32 C40 1.511(6) .
C33 C34 1.349(10) .
C34 C35 1.354(10) .
C35 C36 1.398(7) .
C36 C37 1.498(7) .
C37 C38 1.526(7) .
C37 C39 1.526(7) .
C40 C41 1.531(6) .
C40 C42 1.511(7) .
C43 C48 1.397(5) .
C43 C44 1.386(5) .
C44 C45 1.390(5) .
C44 C52 1.510(6) .
C45 C46 1.377(8) .
C46 C47 1.340(8) .
C47 C48 1.392(6) .
C48 C49 1.498(6) .
C49 C51 1.510(8) .
C49 C50 1.523(7) .
C52 C53 1.523(6) .
C52 C54 1.509(6) .
Li1 O1 1.916(11) .
Li1 O2 1.922(9) .
Li1 O3 1.958(11) .
Li1 O4 1.915(11) .
Li1 O3' 1.905(15) .
O1 C58 1.345(8) .
O1 C55 1.407(7) .
C55 C56 1.462(9) .
C56 C57 1.499(10) .
C57 C58 1.501(10) .
O2 C59 1.398(7) .
O2 C62 1.410(8) .
C59 C60 1.464(8) .
C60 C61 1.456(10) .
C61 C62 1.527(10) .
O3 C63 1.438(9) .
O3 C66 1.413(9) .
C63 C64 1.472(11) .
C64 C65 1.490(12) .
C65 C66 1.456(11) .
O3' C63' 1.406(16) .
O3' C66' 1.372(14) .
C63' C64' 1.504(13) .
C64' C65' 1.510(13) .
C65' C66' 1.465(13) .
O4 C70 1.386(9) .
O4 C67 1.401(8) .
C67 C68 1.615(12) .
C68 C69 1.555(12) .
C69 C70 1.502(10) .
O5 C74 1.408(12) .
O5 C71 1.385(12) .
C71 C72 1.503(12) .
C72 C73 1.466(15) .
C73 C74 1.515(14) .
O6 C75 1.353(13) .
O6 C76 1.328(17) 3_556
C75 C76 1.516(14) .
C76 O6 1.328(17) 3_556
O6' C76' 1.339(18) 3_556
O6' C75' 1.392(15) .
C75' C76' 1.545(16) .
C76' O6' 1.339(18) 3_556

loop_
_geom_torsion_atom_site_label_1
_geom_torsion_atom_site_label_2
_geom_torsion_atom_site_label_3
_geom_torsion_atom_site_label_4
_geom_torsion
_geom_torsion_site_symmetry_1
_geom_torsion_site_symmetry_4
C2 N1 C1 N2 -2.5(3) . .
C16 N1 C1 N2 -178.5(3) . .
C2 N1 C1 S1 175.9(2) . .
C16 N1 C1 S1 -0.1(5) . .
C3 N2 C1 N1 2.8(3) . .
C4 N2 C1 N1 178.9(3) . .
C3 N2 C1 S1 -175.6(2) . .
C4 N2 C1 S1 0.5(5) . .
C1 N1 C2 C3 1.4(3) . .
C16 N1 C2 C3 177.3(3) . .
C1 N1 C2 S2 168.7(2) . .
C16 N1 C2 S2 -15.4(4) . .
Ge1 S2 C2 C3 27.4(3) . .
Ge1 S2 C2 N1 -138.0(3) . .
N1 C2 C3 N2 0.4(3) . .
S2 C2 C3 N2 -167.5(2) . .
N1 C2 C3 S3 167.6(2) . .
S2 C2 C3 S3 -0.2(4) . .
C1 N2 C3 C2 -2.0(3) . .
C4 N2 C3 C2 -178.0(3) . .
C1 N2 C3 S3 -168.6(2) . .
C4 N2 C3 S3 15.4(5) . .
Ge1 S3 C3 C2 -27.1(3) . .
Ge1 S3 C3 N2 137.4(3) . .
C1 N2 C4 C9 89.0(4) . .
C3 N2 C4 C9 -95.5(4) . .
C1 N2 C4 C5 -87.9(4) . .
C3 N2 C4 C5 87.6(4) . .
C9 C4 C5 C6 -1.8(6) . .
N2 C4 C5 C6 174.9(3) . .
C9 C4 C5 C13 179.4(4) . .
N2 C4 C5 C13 -3.9(6) . .
C4 C5 C6 C7 -0.9(7) . .
C13 C5 C6 C7 177.9(5) . .
C5 C6 C7 C8 3.3(8) . .
C6 C7 C8 C9 -3.0(7) . .
C5 C4 C9 C8 2.0(5) . .
N2 C4 C9 C8 -174.7(3) . .
C5 C4 C9 C10 -178.5(4) . .
N2 C4 C9 C10 4.7(5) . .
C7 C8 C9 C4 0.4(6) . .
C7 C8 C9 C10 -179.1(4) . .
C4 C9 C10 C12 -113.5(5) . .
C8 C9 C10 C12 65.9(6) . .
C4 C9 C10 C11 121.1(4) . .
C8 C9 C10 C11 -59.4(5) . .
C4 C5 C13 C15 119.0(5) . .
C6 C5 C13 C15 -59.8(6) . .
C4 C5 C13 C14 -116.4(4) . .
C6 C5 C13 C14 64.8(6) . .
C1 N1 C16 C17 88.2(4) . .
C2 N1 C16 C17 -87.2(4) . .
C1 N1 C16 C21 -90.8(4) . .
C2 N1 C16 C21 93.8(4) . .
C21 C16 C17 C18 0.7(6) . .
N1 C16 C17 C18 -178.2(4) . .
C21 C16 C17 C25 -178.9(4) . .
N1 C16 C17 C25 2.1(6) . .
C16 C17 C18 C19 0.0(8) . .
C25 C17 C18 C19 179.6(5) . .
C17 C18 C19 C20 -0.6(9) . .
C18 C19 C20 C21 0.6(9) . .
C17 C16 C21 C20 -0.8(6) . .
N1 C16 C21 C20 178.2(3) . .
C17 C16 C21 C22 178.2(4) . .
N1 C16 C21 C22 -2.8(5) . .
C19 C20 C21 C16 0.1(7) . .
C19 C20 C21 C22 -178.9(5) . .
C16 C21 C22 C24 115.9(5) . .
C20 C21 C22 C24 -65.1(6) . .
C16 C21 C22 C23 -119.6(4) . .
C20 C21 C22 C23 59.4(6) . .
C16 C17 C25 C27 -121.2(5) . .
C18 C17 C25 C27 59.1(7) . .
C16 C17 C25 C26 113.1(5) . .
C18 C17 C25 C26 -66.6(6) . .
C29 N3 C28 N4 2.0(3) . .
C43 N3 C28 N4 -178.1(3) . .
C29 N3 C28 S4 -177.3(2) . .
C43 N3 C28 S4 2.7(5) . .
C30 N4 C28 N3 -2.0(3) . .
C31 N4 C28 N3 178.9(3) . .
C30 N4 C28 S4 177.3(2) . .
C31 N4 C28 S4 -1.8(5) . .
C28 N3 C29 C30 -1.2(3) . .
C43 N3 C29 C30 178.8(3) . .
C28 N3 C29 S5 -169.2(2) . .
C43 N3 C29 S5 10.8(4) . .
Ge1 S5 C29 C30 -23.9(3) . .
Ge1 S5 C29 N3 142.0(2) . .
N3 C29 C30 N4 0.0(3) . .
S5 C29 C30 N4 168.1(2) . .
N3 C29 C30 S6 -168.5(2) . .
S5 C29 C30 S6 -0.3(4) . .
C28 N4 C30 C29 1.3(3) . .
C31 N4 C30 C29 -179.7(3) . .
C28 N4 C30 S6 169.3(2) . .
C31 N4 C30 S6 -11.6(5) . .
Ge1 S6 C30 C29 24.1(3) . .
Ge1 S6 C30 N4 -142.0(3) . .
C28 N4 C31 C32 -97.7(4) . .
C30 N4 C31 C32 83.3(4) . .
C28 N4 C31 C36 82.5(4) . .
C30 N4 C31 C36 -96.5(4) . .
C36 C31 C32 C33 0.1(6) . .
N4 C31 C32 C33 -179.7(4) . .
C36 C31 C32 C40 -177.9(4) . .
N4 C31 C32 C40 2.3(6) . .
C31 C32 C33 C34 -1.1(8) . .
C40 C32 C33 C34 177.0(6) . .
C32 C33 C34 C35 1.4(11) . .
C33 C34 C35 C36 -0.6(11) . .
C34 C35 C36 C31 -0.3(9) . .
C34 C35 C36 C37 179.5(6) . .
C32 C31 C36 C35 0.6(6) . .
N4 C31 C36 C35 -179.7(4) . .
C32 C31 C36 C37 -179.3(4) . .
N4 C31 C36 C37 0.5(6) . .
C35 C36 C37 C38 -69.4(6) . .
C31 C36 C37 C38 110.5(5) . .
C35 C36 C37 C39 54.2(7) . .
C31 C36 C37 C39 -126.0(5) . .
C31 C32 C40 C41 -133.3(5) . .
C33 C32 C40 C41 48.8(6) . .
C31 C32 C40 C42 99.6(5) . .
C33 C32 C40 C42 -78.4(6) . .
C28 N3 C43 C48 -87.9(4) . .
C29 N3 C43 C48 92.1(4) . .
C28 N3 C43 C44 93.5(4) . .
C29 N3 C43 C44 -86.5(4) . .
C48 C43 C44 C45 0.8(5) . .
N3 C43 C44 C45 179.4(3) . .
C48 C43 C44 C52 -179.5(3) . .
N3 C43 C44 C52 -1.0(5) . .
C43 C44 C45 C46 0.8(6) . .
C52 C44 C45 C46 -178.9(4) . .
C44 C45 C46 C47 -1.7(8) . .
C45 C46 C47 C48 1.1(8) . .
C44 C43 C48 C47 -1.4(5) . .
N3 C43 C48 C47 -180.0(3) . .
C44 C43 C48 C49 177.9(4) . .
N3 C43 C48 C49 -0.7(5) . .
C46 C47 C48 C43 0.4(7) . .
C46 C47 C48 C49 -178.9(5) . .
C43 C48 C49 C51 118.1(5) . .
C47 C48 C49 C51 -62.7(6) . .
C43 C48 C49 C50 -118.9(5) . .
C47 C48 C49 C50 60.3(6) . .
C43 C44 C52 C53 -104.7(4) . .
C45 C44 C52 C53 75.0(5) . .
C43 C44 C52 C54 129.9(4) . .
C45 C44 C52 C54 -50.4(5) . .
C58 O1 C55 C56 16.0(11) . .
Li1 O1 C55 C56 -163.3(7) . .
O1 C55 C56 C57 -5.6(12) . .
C55 C56 C57 C58 -5.4(14) . .
C55 O1 C58 C57 -19.9(13) . .
Li1 O1 C58 C57 159.5(8) . .
C56 C57 C58 O1 15.3(15) . .
C62 O2 C59 C60 16.5(8) . .
Li1 O2 C59 C60 -168.6(6) . .
O2 C59 C60 C61 -3.7(9) . .
C59 C60 C61 C62 -9.4(11) . .
C60 C61 C62 O2 19.1(12) . .
C59 O2 C62 C61 -21.6(10) . .
Li1 O2 C62 C61 164.0(7) . .
C66 O3 C63 C64 26.7(14) . .
Li1 O3 C63 C64 -139.0(11) . .
O3 C63 C64 C65 -30.7(18) . .
C63 C64 C65 C66 25(2) . .
C64 C65 C66 O3 -9(2) . .
C63 O3 C66 C65 -10.5(15) . .
Li1 O3 C66 C65 155.3(10) . .
C66' O3' C63' C64' 1(4) . .
Li1 O3' C63' C64' 160.1(19) . .
O3' C63' C64' C65' -6(4) . .
C63' C64' C65' C66' 8(3) . .
C63' O3' C66' C65' 5(3) . .
Li1 O3' C66' C65' -150.8(17) . .
C64' C65' C66' O3' -8(3) . .
C70 O4 C67 C68 7.2(9) . .
Li1 O4 C67 C68 178.1(6) . .
O4 C67 C68 C69 13.8(12) . .
C67 C68 C69 C70 -25.8(13) . .
C68 C69 C70 O4 32.4(12) . .
C67 O4 C70 C69 -28.7(11) . .
Li1 O4 C70 C69 160.0(8) . .
C74 O5 C71 C72 -15(3) . .
C73 O5 C71 C72 -34.2(12) . .
O5 C71 C72 C73 49.1(16) . .
C71 C72 C73 C74 -70.6(15) . .
C71 C72 C73 O5 -33.4(11) . .
C72 C73 C74 O5 54.9(15) . .
C71 O5 C74 C73 -26(2) . .
C76 O6 C75 C76 75(3) 3_556 .
O6 C75 C76 O6 -71(3) . 3_556
C76' O6' C75' C76' -77(3) 3_556 .
O6' C75' C76' O6' 75(3) . 3_556
C76' C75' C76' O6' 37.1(14) 3_556 3_556
O6' C75' C76' C75' 38.4(14) . 3_556
C76' C75' C76' C75' 0.000(2) 3_556 3_556
